data_6000316
loop_
_publ_author_name
'Vanderah, T. A.'
'Wong-Ng, W.'
'Toby, B. H.'
'Browning, V. M.'
'Shull, R. D.'
'Geyer, R. G.'
'Roth, R. S.'

_publ_section_title
;
 Characterization of ternary compounds in the BaO : Fe2O3 : TiO2 system:
 Ba6Fe45Ti17O106 and BaFe11Ti3O23
;
_journal_name_full 'Journal of Solid State Chemistry'
_journal_page_first 182
_journal_page_last 197
_journal_paper_doi 10.1006/jssc.1999.8075
_journal_volume 143
_journal_year 1999
_chemical_formula_sum 'Ba6 Fe11 O23 Ti3'
_space_group_name_H-M_alt 'C 1 2/c 1'
_cell_angle_alpha 90.000
_cell_angle_beta 105.620
_cell_angle_gamma 90.000
_cell_length_a 19.5610
_cell_length_b 8.6614
_cell_length_c 10.1200
_cell_volume 1651.27
_cod_database_code 6000316

loop_
_atom_site_label
_atom_site_fract_x
_atom_site_fract_y
_atom_site_fract_z
? ? ? ?
